data_4315554
loop_
_publ_author_name
'B. Nisar Ahamed'
'M. Arunachalam'
'Pradyut Ghosh'

_publ_section_title
;
 Thiomethoxychalcone-Functionalized Ferrocene Ligands as Selective
 Chemodosimeters for Mercury(II): Single-Crystal X-ray Structural
 Signature of the [Hg8(\m8-S)(SCH3)12]2+ Cluster
;
_journal_name_full 'Inorganic Chemistry'
_journal_page_first 4447
_journal_page_last 4457
_journal_paper_doi 10.1021/ic902300c
_journal_volume 49
_journal_year 2010
_chemical_formula_sum 'C15 H16 Fe O S2'
_chemical_formula_weight 332.25
_chemical_name_systematic
; 
 ? 
;
_space_group_IT_number 14
_symmetry_cell_setting monoclinic
_symmetry_space_group_name_Hall '-P 2ybc'
_symmetry_space_group_name_H-M 'P 1 21/c 1'
_atom_sites_solution_hydrogens geom
_atom_sites_solution_primary direct
_atom_sites_solution_secondary difmap
_audit_creation_method SHELXL-97
_cell_angle_alpha 90.00
_cell_angle_beta 115.368(3)
_cell_angle_gamma 90.00
_cell_formula_units_Z 4
_cell_length_a 10.8726(17)
_cell_length_b 12.3291(19)
_cell_length_c 11.8362(19)
_cell_measurement_reflns_used 9861
_cell_measurement_temperature 100(2)
_cell_measurement_theta_max 31.71
_cell_measurement_theta_min 2.52
_cell_volume 1433.6(4)
_computing_cell_refinement 'BRUKER AXS SMART 3'
_computing_data_collection 'BRUKER AXS SMART 3'
_computing_data_reduction 'BRUKER AXS SAINT'
_computing_molecular_graphics 'BRUKER SHELXTL'
_computing_publication_material 'MERCURY 1.4'
_computing_structure_refinement 'SHELXL-97 (Sheldrick, 1997)'
_computing_structure_solution 'SHELXS-97 (Sheldrick, 1990)'
_diffrn_ambient_temperature 100(2)
_diffrn_detector_area_resol_mean 3
_diffrn_measured_fraction_theta_full 1.000
_diffrn_measured_fraction_theta_max 1.000
_diffrn_measurement_device_type 'BRUKER CCD AREA DETECTOR'
_diffrn_measurement_method 'OMEGA SCAN'
_diffrn_radiation_monochromator graphite
_diffrn_radiation_source 'fine-focus sealed tube'
_diffrn_radiation_type MoK\a
_diffrn_radiation_wavelength 0.71073
_diffrn_reflns_av_R_equivalents 0.0365
_diffrn_reflns_av_sigmaI/netI 0.0224
_diffrn_reflns_limit_h_max 12
_diffrn_reflns_limit_h_min -12
_diffrn_reflns_limit_k_max 14
_diffrn_reflns_limit_k_min -14
_diffrn_reflns_limit_l_max 14
_diffrn_reflns_limit_l_min -14
_diffrn_reflns_number 16304
_diffrn_reflns_theta_full 25.00
_diffrn_reflns_theta_max 25.00
_diffrn_reflns_theta_min 2.07
_exptl_absorpt_coefficient_mu 1.331
_exptl_absorpt_correction_T_max 0.8356
_exptl_absorpt_correction_T_min 0.7584
_exptl_absorpt_correction_type multi-scan
_exptl_absorpt_process_details SADABS
_exptl_crystal_colour PINK
_exptl_crystal_density_diffrn 1.539
_exptl_crystal_density_method 'not measured'
_exptl_crystal_description BLOCK
_exptl_crystal_F_000 688
_exptl_crystal_size_max 0.22
_exptl_crystal_size_mid 0.19
_exptl_crystal_size_min 0.14
_refine_diff_density_max 0.221
_refine_diff_density_min -0.561
_refine_diff_density_rms 0.090
_refine_ls_extinction_method none
_refine_ls_goodness_of_fit_ref 1.087
_refine_ls_hydrogen_treatment mixed
_refine_ls_matrix_type full
_refine_ls_number_parameters 236
_refine_ls_number_reflns 2526
_refine_ls_number_restraints 0
_refine_ls_restrained_S_all 1.087
_refine_ls_R_factor_all 0.0240
_refine_ls_R_factor_gt 0.0233
_refine_ls_shift/su_max 0.001
_refine_ls_shift/su_mean 0.000
_refine_ls_structure_factor_coef Fsqd
_refine_ls_weighting_details 'calc w=1/[\s^2^(Fo^2^)+(0.0385P)^2^+0.4839P] where P=(Fo^2^+2Fc^2^)/3'
_refine_ls_weighting_scheme calc
_refine_ls_wR_factor_gt 0.0625
_refine_ls_wR_factor_ref 0.0631
_reflns_number_gt 2450
_reflns_number_total 2526
_reflns_threshold_expression >2sigma(I)
_cod_data_source_file ic902300c_si_002_3.cif
_cod_data_source_block MonoFerrocenyl_L2
_cod_depositor_comments
;
The following automatic conversions were performed:

'_symmetry_cell_setting' value 'Monoclinic' changed to 'monoclinic'
according to the built-in table from CIF Core dictionary named
'cif_core.dic' version 2.4.1 from 2010-06-29.

Automatic conversion script
Id: cif_fix_values 1646 2011-03-28 12:23:43Z adriana 
;
_cod_database_code 4315554

loop_
_symmetry_equiv_pos_as_xyz
'x, y, z'
'-x, y+1/2, -z+1/2'
'-x, -y, -z'
'x, -y-1/2, z-1/2'

loop_
_atom_site_label
_atom_site_type_symbol
_atom_site_fract_x
_atom_site_fract_y
_atom_site_fract_z
_atom_site_U_iso_or_equiv
_atom_site_adp_type
_atom_site_occupancy
_atom_site_symmetry_multiplicity
_atom_site_calc_flag
_atom_site_refinement_flags
_atom_site_disorder_assembly
_atom_site_disorder_group
C1 C 0.55774(15) 0.15521(12) 0.10461(15) 0.0198(3) Uani 1 1 d . . .
H1 H 0.5903(19) 0.1586(15) 0.0409(17) 0.026(5) Uiso 1 1 d . . .
C2 C 0.46070(16) 0.07923(12) 0.10823(16) 0.0227(3) Uani 1 1 d . . .
H2 H 0.417(2) 0.0293(16) 0.0498(18) 0.028(5) Uiso 1 1 d . . .
C3 C 0.43874(17) 0.10015(12) 0.21660(16) 0.0226(3) Uani 1 1 d . . .
H3 H 0.375(2) 0.0629(16) 0.2350(18) 0.029(5) Uiso 1 1 d . . .
C4 C 0.52164(16) 0.18968(13) 0.28088(14) 0.0203(3) Uani 1 1 d . . .
H4 H 0.5257(19) 0.2223(15) 0.3515(18) 0.022(5) Uiso 1 1 d . . .
C5 C 0.59674(15) 0.22441(12) 0.21275(14) 0.0174(3) Uani 1 1 d . . .
C6 C 0.69261(14) 0.31747(12) 0.25135(13) 0.0166(3) Uani 1 1 d . . .
C7 C 0.75938(15) 0.34519(12) 0.17200(14) 0.0186(3) Uani 1 1 d . . .
H7 H 0.7299(19) 0.3091(16) 0.0971(18) 0.025(5) Uiso 1 1 d . . .
C8 C 0.86571(15) 0.41620(12) 0.20533(14) 0.0173(3) Uani 1 1 d . . .
S9 S 0.95569(4) 0.43916(3) 0.11551(4) 0.02033(11) Uani 1 1 d . . .
C10 C 0.86650(18) 0.35836(14) -0.02188(15) 0.0240(3) Uani 1 1 d . . .
H10A H 0.865(2) 0.2828(18) -0.0030(19) 0.033(5) Uiso 1 1 d . . .
H10B H 0.773(2) 0.3869(17) -0.0688(19) 0.035(5) Uiso 1 1 d . . .
H10C H 0.916(2) 0.3666(17) -0.069(2) 0.040(6) Uiso 1 1 d . . .
S11 S 0.92651(4) 0.48842(3) 0.34696(3) 0.02024(11) Uani 1 1 d . . .
C12 C 1.0706(2) 0.56351(16) 0.34797(18) 0.0318(4) Uani 1 1 d . . .
H12A H 1.040(2) 0.6200(19) 0.286(2) 0.042(6) Uiso 1 1 d . . .
H12B H 1.108(2) 0.5953(19) 0.426(2) 0.043(6) Uiso 1 1 d . . .
H12C H 1.136(2) 0.5129(18) 0.3404(19) 0.037(6) Uiso 1 1 d . . .
Fe13 Fe 0.39274(2) 0.236039(17) 0.104257(19) 0.01601(10) Uani 1 1 d . . .
C14 C 0.28860(18) 0.31525(16) -0.06331(17) 0.0335(4) Uani 1 1 d . . .
H14 H 0.306(2) 0.309(2) -0.131(2) 0.050(7) Uiso 1 1 d . . .
C15 C 0.34721(18) 0.39081(14) 0.03575(19) 0.0360(4) Uani 1 1 d . . .
H15 H 0.411(2) 0.4458(19) 0.042(2) 0.044(6) Uiso 1 1 d . . .
C16 C 0.2937(2) 0.37063(15) 0.12309(18) 0.0356(4) Uani 1 1 d . . .
H16 H 0.318(2) 0.4068(19) 0.199(2) 0.050(6) Uiso 1 1 d . . .
C17 C 0.20273(19) 0.28235(16) 0.07926(19) 0.0327(4) Uani 1 1 d . . .
H17 H 0.150(3) 0.2517(19) 0.113(2) 0.052(7) Uiso 1 1 d . . .
C18 C 0.19923(18) 0.24822(15) -0.03615(18) 0.0308(4) Uani 1 1 d . . .
H18 H 0.153(3) 0.191(2) -0.083(2) 0.051(6) Uiso 1 1 d . . .
O19 O 0.71622(11) 0.36556(8) 0.35085(10) 0.0202(2) Uani 1 1 d . . .

loop_
_atom_site_aniso_label
_atom_site_aniso_U_11
_atom_site_aniso_U_22
_atom_site_aniso_U_33
_atom_site_aniso_U_23
_atom_site_aniso_U_13
_atom_site_aniso_U_12
C1 0.0189(8) 0.0164(7) 0.0268(8) -0.0011(6) 0.0122(7) 0.0012(6)
C2 0.0216(8) 0.0145(7) 0.0326(9) -0.0039(6) 0.0121(7) -0.0011(6)
C3 0.0204(8) 0.0179(7) 0.0308(8) 0.0040(6) 0.0123(7) -0.0015(6)
C4 0.0184(8) 0.0216(8) 0.0198(8) 0.0025(6) 0.0071(6) 0.0011(6)
C5 0.0139(7) 0.0155(7) 0.0211(8) 0.0032(6) 0.0059(6) 0.0025(6)
C6 0.0114(7) 0.0157(7) 0.0187(7) 0.0023(6) 0.0026(6) 0.0029(5)
C7 0.0171(7) 0.0183(7) 0.0179(7) -0.0009(6) 0.0051(6) -0.0025(6)
C8 0.0163(7) 0.0156(7) 0.0191(7) 0.0007(6) 0.0067(6) 0.0014(6)
S9 0.0187(2) 0.0212(2) 0.0227(2) -0.00468(14) 0.01040(17) -0.00649(14)
C10 0.0280(9) 0.0234(8) 0.0226(8) -0.0055(6) 0.0127(7) -0.0084(7)
S11 0.0201(2) 0.0191(2) 0.0210(2) -0.00444(14) 0.00834(16) -0.00484(14)
C12 0.0332(10) 0.0338(10) 0.0296(10) -0.0114(8) 0.0147(8) -0.0199(8)
Fe13 0.01346(15) 0.01490(14) 0.01929(14) -0.00154(7) 0.00665(10) -0.00067(7)
C14 0.0254(9) 0.0484(11) 0.0268(9) 0.0122(8) 0.0111(7) 0.0146(8)
C15 0.0222(9) 0.0214(8) 0.0548(12) 0.0117(8) 0.0074(8) 0.0022(7)
C16 0.0346(10) 0.0302(10) 0.0353(10) -0.0049(8) 0.0085(8) 0.0152(8)
C17 0.0223(9) 0.0375(10) 0.0443(11) 0.0110(8) 0.0200(8) 0.0106(8)
C18 0.0159(9) 0.0304(9) 0.0350(10) -0.0032(7) 0.0002(8) 0.0011(7)
O19 0.0193(5) 0.0192(5) 0.0207(5) -0.0011(4) 0.0073(4) -0.0007(4)

loop_
_atom_type_symbol
_atom_type_description
_atom_type_scat_dispersion_real
_atom_type_scat_dispersion_imag
_atom_type_scat_source
C C 0.0033 0.0016 'International Tables Vol C Tables 4.2.6.8 and 6.1.1.4'
H H 0.0000 0.0000 'International Tables Vol C Tables 4.2.6.8 and 6.1.1.4'
O O 0.0106 0.0060 'International Tables Vol C Tables 4.2.6.8 and 6.1.1.4'
S S 0.1246 0.1234 'International Tables Vol C Tables 4.2.6.8 and 6.1.1.4'
Fe Fe 0.3463 0.8444 'International Tables Vol C Tables 4.2.6.8 and 6.1.1.4'

loop_
_geom_angle_atom_site_label_1
_geom_angle_atom_site_label_2
_geom_angle_atom_site_label_3
_geom_angle
_geom_angle_site_symmetry_1
_geom_angle_site_symmetry_3
_geom_angle_publ_flag
C2 C1 C5 107.58(14) . . ?
C2 C1 Fe13 70.19(9) . . ?
C5 C1 Fe13 68.82(9) . . ?
C2 C1 H1 125.3(11) . . ?
C5 C1 H1 127.1(11) . . ?
Fe13 C1 H1 126.4(11) . . ?
C3 C2 C1 108.65(14) . . ?
C3 C2 Fe13 69.78(9) . . ?
C1 C2 Fe13 69.26(9) . . ?
C3 C2 H2 125.4(12) . . ?
C1 C2 H2 125.9(12) . . ?
Fe13 C2 H2 124.0(12) . . ?
C4 C3 C2 108.05(14) . . ?
C4 C3 Fe13 68.75(9) . . ?
C2 C3 Fe13 69.80(9) . . ?
C4 C3 H3 128.4(12) . . ?
C2 C3 H3 123.3(12) . . ?
Fe13 C3 H3 123.4(12) . . ?
C3 C4 C5 108.26(14) . . ?
C3 C4 Fe13 70.67(9) . . ?
C5 C4 Fe13 69.33(9) . . ?
C3 C4 H4 127.2(12) . . ?
C5 C4 H4 124.5(12) . . ?
Fe13 C4 H4 124.0(12) . . ?
C4 C5 C1 107.46(13) . . ?
C4 C5 C6 123.40(14) . . ?
C1 C5 C6 129.12(14) . . ?
C4 C5 Fe13 69.37(9) . . ?
C1 C5 Fe13 69.85(9) . . ?
C6 C5 Fe13 124.82(10) . . ?
O19 C6 C7 122.87(13) . . ?
O19 C6 C5 119.54(14) . . ?
C7 C6 C5 117.54(13) . . ?
C8 C7 C6 124.01(14) . . ?
C8 C7 H7 119.4(12) . . ?
C6 C7 H7 116.5(12) . . ?
C7 C8 S9 123.54(12) . . ?
C7 C8 S11 121.71(12) . . ?
S9 C8 S11 114.70(8) . . ?
C8 S9 C10 103.59(8) . . ?
S9 C10 H10A 112.6(12) . . ?
S9 C10 H10B 109.7(12) . . ?
H10A C10 H10B 110.8(17) . . ?
S9 C10 H10C 104.8(13) . . ?
H10A C10 H10C 108.7(18) . . ?
H10B C10 H10C 110.0(17) . . ?
C8 S11 C12 103.62(8) . . ?
S11 C12 H12A 110.2(13) . . ?
S11 C12 H12B 103.5(14) . . ?
H12A C12 H12B 108.4(19) . . ?
S11 C12 H12C 109.6(13) . . ?
H12A C12 H12C 114.8(18) . . ?
H12B C12 H12C 109.7(18) . . ?
C5 Fe13 C4 41.30(6) . . ?
C5 Fe13 C17 150.82(8) . . ?
C4 Fe13 C17 115.86(7) . . ?
C5 Fe13 C16 118.11(7) . . ?
C4 Fe13 C16 106.21(7) . . ?
C17 Fe13 C16 40.47(8) . . ?
C5 Fe13 C1 41.33(6) . . ?
C4 Fe13 C1 69.21(6) . . ?
C17 Fe13 C1 165.35(7) . . ?
C16 Fe13 C1 153.71(8) . . ?
C5 Fe13 C15 109.16(7) . . ?
C4 Fe13 C15 127.63(7) . . ?
C17 Fe13 C15 67.91(8) . . ?
C16 Fe13 C15 40.28(8) . . ?
C1 Fe13 C15 121.07(7) . . ?
C5 Fe13 C18 167.68(7) . . ?
C4 Fe13 C18 150.11(7) . . ?
C17 Fe13 C18 40.44(8) . . ?
C16 Fe13 C18 67.88(8) . . ?
C1 Fe13 C18 129.01(7) . . ?
C15 Fe13 C18 67.76(7) . . ?
C5 Fe13 C14 129.87(7) . . ?
C4 Fe13 C14 166.77(7) . . ?
C17 Fe13 C14 67.85(8) . . ?
C16 Fe13 C14 67.78(8) . . ?
C1 Fe13 C14 110.59(7) . . ?
C15 Fe13 C14 40.34(8) . . ?
C18 Fe13 C14 40.20(8) . . ?
C5 Fe13 C3 68.82(6) . . ?
C4 Fe13 C3 40.58(6) . . ?
C17 Fe13 C3 105.77(7) . . ?
C16 Fe13 C3 125.68(8) . . ?
C1 Fe13 C3 68.51(6) . . ?
C15 Fe13 C3 164.16(8) . . ?
C18 Fe13 C3 117.55(7) . . ?
C14 Fe13 C3 152.49(7) . . ?
C5 Fe13 C2 68.72(6) . . ?
C4 Fe13 C2 68.38(7) . . ?
C17 Fe13 C2 126.62(7) . . ?
C16 Fe13 C2 163.67(8) . . ?
C1 Fe13 C2 40.54(6) . . ?
C15 Fe13 C2 154.83(8) . . ?
C18 Fe13 C2 108.65(7) . . ?
C14 Fe13 C2 120.65(7) . . ?
C3 Fe13 C2 40.42(7) . . ?
C15 C14 C18 107.78(17) . . ?
C15 C14 Fe13 69.40(10) . . ?
C18 C14 Fe13 69.62(10) . . ?
C15 C14 H14 126.6(16) . . ?
C18 C14 H14 125.6(16) . . ?
Fe13 C14 H14 125.0(15) . . ?
C16 C15 C14 108.09(17) . . ?
C16 C15 Fe13 69.57(10) . . ?
C14 C15 Fe13 70.25(10) . . ?
C16 C15 H15 126.1(13) . . ?
C14 C15 H15 125.8(14) . . ?
Fe13 C15 H15 126.1(13) . . ?
C15 C16 C17 108.13(17) . . ?
C15 C16 Fe13 70.15(10) . . ?
C17 C16 Fe13 69.66(10) . . ?
C15 C16 H16 126.2(15) . . ?
C17 C16 H16 125.5(15) . . ?
Fe13 C16 H16 123.4(14) . . ?
C18 C17 C16 108.00(17) . . ?
C18 C17 Fe13 70.31(10) . . ?
C16 C17 Fe13 69.86(10) . . ?
C18 C17 H17 122.7(16) . . ?
C16 C17 H17 129.2(15) . . ?
Fe13 C17 H17 127.7(16) . . ?
C17 C18 C14 108.00(17) . . ?
C17 C18 Fe13 69.25(10) . . ?
C14 C18 Fe13 70.18(10) . . ?
C17 C18 H18 127.1(15) . . ?
C14 C18 H18 124.7(16) . . ?
Fe13 C18 H18 123.2(16) . . ?

loop_
_geom_bond_atom_site_label_1
_geom_bond_atom_site_label_2
_geom_bond_distance
_geom_bond_site_symmetry_2
_geom_bond_publ_flag
C1 C2 1.425(2) . ?
C1 C5 1.443(2) . ?
C1 Fe13 2.0507(16) . ?
C1 H1 0.96(2) . ?
C2 C3 1.425(2) . ?
C2 Fe13 2.0630(16) . ?
C2 H2 0.90(2) . ?
C3 C4 1.422(2) . ?
C3 Fe13 2.0628(16) . ?
C3 H3 0.93(2) . ?
C4 C5 1.437(2) . ?
C4 Fe13 2.0373(15) . ?
C4 H4 0.91(2) . ?
C5 C6 1.484(2) . ?
C5 Fe13 2.0369(15) . ?
C6 O19 1.2431(18) . ?
C6 C7 1.453(2) . ?
C7 C8 1.367(2) . ?
C7 H7 0.918(19) . ?
C8 S9 1.7489(16) . ?
C8 S11 1.7580(15) . ?
S9 C10 1.7962(16) . ?
C10 H10A 0.96(2) . ?
C10 H10B 0.99(2) . ?
C10 H10C 0.94(2) . ?
S11 C12 1.8157(18) . ?
C12 H12A 0.96(2) . ?
C12 H12B 0.92(2) . ?
C12 H12C 0.98(2) . ?
Fe13 C17 2.0390(18) . ?
Fe13 C16 2.0416(18) . ?
Fe13 C15 2.0493(17) . ?
Fe13 C18 2.0531(18) . ?
Fe13 C14 2.0604(18) . ?
C14 C15 1.417(3) . ?
C14 C18 1.414(3) . ?
C14 H14 0.90(2) . ?
C15 C16 1.409(3) . ?
C15 H15 0.95(2) . ?
C16 C17 1.411(3) . ?
C16 H16 0.94(2) . ?
C17 C18 1.414(3) . ?
C17 H17 0.91(3) . ?
C18 H18 0.91(3) . ?
